data_2221021
loop_
_publ_author_name
'Kochel, Andrzej'

_publ_section_title
;
 2-(2-Ammonioethyl)pyridinium hexachloridorhenate(IV)
;
_journal_coeditor_code BV2112
_journal_issue 3
_journal_name_full 'Acta Crystallographica Section E'
_journal_page_first m245
_journal_paper_doi 10.1107/S1600536808044097
_journal_volume 65
_journal_year 2009
_chemical_formula_iupac '(C7 H12 N2) [Re Cl6]'
_chemical_formula_moiety 'C7 H12 N2 2+, Cl6 Re 2-'
_chemical_formula_sum 'C7 H12 Cl6 N2 Re'
_chemical_formula_weight 523.10
_chemical_name_systematic
;
2-(2-Ammonioethyl)pyridinium hexachloridorhenate(IV)
;
_space_group_IT_number 2
_symmetry_cell_setting triclinic
_symmetry_space_group_name_Hall '-P 1'
_symmetry_space_group_name_H-M 'P -1'
_atom_sites_solution_hydrogens geom
_atom_sites_solution_primary direct
_atom_sites_solution_secondary difmap
_audit_creation_method SHELXL-97
_cell_angle_alpha 66.87(2)
_cell_angle_beta 84.74(2)
_cell_angle_gamma 75.61(2)
_cell_formula_units_Z 4
_cell_length_a 7.371(2)
_cell_length_b 14.204(3)
_cell_length_c 15.159(3)
_cell_measurement_reflns_used 7350
_cell_measurement_temperature 100(2)
_cell_measurement_theta_max 36.85
_cell_measurement_theta_min 2.74
_cell_volume 1413.7(6)
_computing_cell_refinement 'CrysAlis RED (Oxford Diffraction, 2006)'
_computing_data_collection 'CrysAlis CCD (Oxford Diffraction, 2006)'
_computing_data_reduction 'CrysAlis RED (Oxford Diffraction, 2006)'
_computing_molecular_graphics 'ORTEP-3 (Farrugia, 1997)'
_computing_publication_material 'SHELXL97 (Sheldrick, 2008)'
_computing_structure_refinement 'SHELXL97 (Sheldrick, 2008)'
_computing_structure_solution 'SHELXS97 (Sheldrick, 2008)'
_diffrn_ambient_temperature 100(2)
_diffrn_measured_fraction_theta_full 0.999
_diffrn_measured_fraction_theta_max 0.712
_diffrn_measurement_device_type 'Oxford Diffraction KM-4-CCD'
_diffrn_measurement_method /w
_diffrn_radiation_monochromator graphite
_diffrn_radiation_source 'fine-focus sealed tube'
_diffrn_radiation_type MoK\a
_diffrn_radiation_wavelength 0.71073
_diffrn_reflns_av_R_equivalents 0.0225
_diffrn_reflns_av_sigmaI/netI 0.0371
_diffrn_reflns_limit_h_max 10
_diffrn_reflns_limit_h_min -12
_diffrn_reflns_limit_k_max 18
_diffrn_reflns_limit_k_min -23
_diffrn_reflns_limit_l_max 25
_diffrn_reflns_limit_l_min -25
_diffrn_reflns_number 21570
_diffrn_reflns_theta_full 25.00
_diffrn_reflns_theta_max 36.85
_diffrn_reflns_theta_min 2.74
_exptl_absorpt_coefficient_mu 9.704
_exptl_absorpt_correction_T_max 0.559
_exptl_absorpt_correction_T_min 0.367
_exptl_absorpt_correction_type analytical
_exptl_absorpt_process_details '(CrysAlis RED; Oxford Diffraction, 2006)'
_exptl_crystal_colour yellow
_exptl_crystal_density_diffrn 2.458
_exptl_crystal_density_method 'not measured'
_exptl_crystal_description needle
_exptl_crystal_F_000 980
_exptl_crystal_size_max 0.14
_exptl_crystal_size_mid 0.10
_exptl_crystal_size_min 0.06
_refine_diff_density_max 2.072
_refine_diff_density_min -1.307
_refine_ls_extinction_method none
_refine_ls_goodness_of_fit_ref 0.978
_refine_ls_hydrogen_treatment mixed
_refine_ls_matrix_type full
_refine_ls_number_parameters 313
_refine_ls_number_reflns 10147
_refine_ls_number_restraints 0
_refine_ls_restrained_S_all 0.978
_refine_ls_R_factor_all 0.0359
_refine_ls_R_factor_gt 0.0240
_refine_ls_shift/su_max 0.001
_refine_ls_shift/su_mean 0.000
_refine_ls_structure_factor_coef Fsqd
_refine_ls_weighting_details 'calc w=1/[\s^2^(Fo^2^)+(0.0289P)^2^] where P=(Fo^2^+2Fc^2^)/3'
_refine_ls_weighting_scheme calc
_refine_ls_wR_factor_gt 0.0499
_refine_ls_wR_factor_ref 0.0532
_reflns_number_gt 8098
_reflns_number_total 10147
_reflns_threshold_expression I>2\s(I)
_cod_data_source_file bv2112.cif
_cod_data_source_block I
_cod_database_code 2221021
_cod_database_fobs_code 2221021

loop_
_symmetry_equiv_pos_as_xyz
'x, y, z'
'-x, -y, -z'

loop_
_atom_site_type_symbol
_atom_site_label
_atom_site_fract_x
_atom_site_fract_y
_atom_site_fract_z
_atom_site_U_iso_or_equiv
_atom_site_adp_type
_atom_site_calc_flag
_atom_site_refinement_flags
_atom_site_occupancy
_atom_site_disorder_assembly
_atom_site_disorder_group
N N1 0.0792(4) 0.6798(2) -0.06898(17) 0.0146(5) Uani d . 1 . .
H H1 0.1179 0.7004 -0.1273 0.018 Uiso calc R 1 . .
N N2 0.2688(4) 0.9123(2) -0.05025(19) 0.0160(5) Uani d . 1 . .
C C1 -0.0762(4) 0.6422(3) -0.0503(2) 0.0182(6) Uani d . 1 . .
H H1A -0.1404 0.6400 -0.0992 0.022 Uiso calc R 1 . .
C C2 -0.1379(4) 0.6072(3) 0.0424(2) 0.0189(7) Uani d . 1 . .
H H2 -0.2442 0.5798 0.0575 0.023 Uiso calc R 1 . .
C C3 -0.0401(4) 0.6128(3) 0.1141(2) 0.0177(6) Uani d . 1 . .
H H3 -0.0806 0.5888 0.1773 0.021 Uiso calc R 1 . .
C C4 0.1171(4) 0.6543(3) 0.0911(2) 0.0160(6) Uani d . 1 . .
H H4 0.1809 0.6597 0.1384 0.019 Uiso calc R 1 . .
C C5 0.1791(4) 0.6877(2) -0.0029(2) 0.0126(5) Uani d . 1 . .
C C6 0.3564(4) 0.7241(3) -0.0333(2) 0.0161(6) Uani d . 1 . .
H H6A 0.3593 0.7542 -0.1028 0.019 Uiso calc R 1 . .
H H6B 0.4610 0.6633 -0.0116 0.019 Uiso calc R 1 . .
C C7 0.3845(4) 0.8048(3) 0.0037(2) 0.0160(6) Uani d . 1 . .
H H7A 0.3516 0.7832 0.0711 0.019 Uiso calc R 1 . .
H H7B 0.5157 0.8070 -0.0017 0.019 Uiso calc R 1 . .
N N3 0.0641(4) 0.2257(2) 0.46864(18) 0.0164(5) Uani d . 1 . .
H H3A -0.0082 0.2847 0.4348 0.020 Uiso calc R 1 . .
N N4 0.3743(4) 0.3282(3) 0.6043(2) 0.0194(6) Uani d . 1 . .
C C21 0.1078(5) 0.1501(3) 0.4337(2) 0.0213(7) Uani d . 1 . .
H H21 0.0610 0.1621 0.3744 0.026 Uiso calc R 1 . .
C C22 0.2226(5) 0.0542(3) 0.4860(2) 0.0188(6) Uani d . 1 . .
H H22 0.2526 0.0003 0.4631 0.023 Uiso calc R 1 . .
C C23 0.2926(4) 0.0396(3) 0.5741(2) 0.0164(6) Uani d . 1 . .
H H23 0.3720 -0.0240 0.6101 0.020 Uiso calc R 1 . .
C C24 0.2437(4) 0.1201(3) 0.6074(2) 0.0145(6) Uani d . 1 . .
H H24 0.2901 0.1102 0.6662 0.017 Uiso calc R 1 . .
C C25 0.1265(4) 0.2152(2) 0.55434(19) 0.0136(6) Uani d . 1 . .
C C26 0.0569(4) 0.3072(3) 0.5838(2) 0.0144(6) Uani d . 1 . .
H H26A -0.0620 0.3012 0.6162 0.017 Uiso calc R 1 . .
H H26B 0.0338 0.3712 0.5264 0.017 Uiso calc R 1 . .
C C27 0.1872(4) 0.3179(3) 0.6489(2) 0.0155(6) Uani d . 1 . .
H H27A 0.1309 0.3793 0.6637 0.019 Uiso calc R 1 . .
H H27B 0.2037 0.2566 0.7086 0.019 Uiso calc R 1 . .
Re Re1 0.774116(15) 0.011796(9) 0.795978(7) 0.00979(3) Uani d . 1 . .
Cl Cl1 0.82082(10) -0.09836(6) 0.96174(4) 0.01273(13) Uani d . 1 . .
Cl Cl2 0.72966(10) 0.12498(6) 0.63386(5) 0.01403(13) Uani d . 1 . .
Cl Cl3 1.05734(10) -0.08752(6) 0.75988(5) 0.01415(13) Uani d . 1 . .
Cl Cl4 0.93941(10) 0.12262(6) 0.82086(5) 0.01445(14) Uani d . 1 . .
Cl Cl5 0.48903(10) 0.10735(6) 0.83435(5) 0.01483(14) Uani d . 1 . .
Cl Cl6 0.61222(10) -0.10277(6) 0.77706(5) 0.01580(14) Uani d . 1 . .
Re Re2 0.540061(16) 0.419170(10) 0.306599(7) 0.01145(3) Uani d . 1 . .
Cl Cl7 0.66713(10) 0.42137(6) 0.44425(5) 0.01578(14) Uani d . 1 . .
Cl Cl8 0.23337(11) 0.46658(7) 0.36098(5) 0.02068(16) Uani d . 1 . .
Cl Cl9 0.54298(12) 0.24161(7) 0.38861(6) 0.02359(17) Uani d . 1 . .
Cl Cl10 0.43132(12) 0.42195(7) 0.16505(6) 0.02313(17) Uani d . 1 . .
Cl Cl11 0.53303(10) 0.60222(6) 0.22842(5) 0.01651(14) Uani d . 1 . .
Cl Cl12 0.85405(10) 0.37428(7) 0.25762(5) 0.01766(15) Uani d . 1 . .
H H2N 0.290(5) 0.961(3) -0.028(3) 0.019(9) Uiso d . 1 . .
H H3N 0.155(6) 0.915(3) -0.050(3) 0.029(11) Uiso d . 1 . .
H H4N 0.298(5) 0.933(3) -0.107(3) 0.024(10) Uiso d . 1 . .
H H6N 0.444(6) 0.262(4) 0.610(3) 0.035(12) Uiso d . 1 . .
H H9N 0.346(6) 0.378(4) 0.533(4) 0.047(14) Uiso d . 1 . .
H H10N 0.440(6) 0.341(3) 0.641(3) 0.024(10) Uiso d . 1 . .

loop_
_atom_site_aniso_label
_atom_site_aniso_U_11
_atom_site_aniso_U_22
_atom_site_aniso_U_33
_atom_site_aniso_U_12
_atom_site_aniso_U_13
_atom_site_aniso_U_23
N1 0.0165(12) 0.0168(13) 0.0139(11) -0.0070(11) 0.0019(9) -0.0079(10)
N2 0.0175(14) 0.0154(14) 0.0168(12) -0.0064(12) 0.0007(10) -0.0066(11)
C1 0.0161(15) 0.0213(17) 0.0184(13) -0.0066(14) -0.0016(11) -0.0071(13)
C2 0.0172(15) 0.0171(16) 0.0214(14) -0.0071(14) 0.0024(11) -0.0048(13)
C3 0.0172(15) 0.0170(16) 0.0178(13) -0.0030(13) 0.0001(11) -0.0059(12)
C4 0.0167(14) 0.0161(15) 0.0146(12) -0.0040(13) -0.0007(10) -0.0048(12)
C5 0.0132(13) 0.0104(14) 0.0135(12) -0.0015(12) 0.0006(10) -0.0046(11)
C6 0.0129(14) 0.0154(15) 0.0217(14) -0.0023(13) 0.0009(11) -0.0096(13)
C7 0.0143(14) 0.0149(15) 0.0194(13) -0.0019(13) -0.0042(10) -0.0071(12)
N3 0.0154(12) 0.0187(14) 0.0151(11) -0.0031(11) -0.0031(9) -0.0063(11)
N4 0.0157(13) 0.0189(15) 0.0286(14) -0.0056(12) 0.0005(11) -0.0135(13)
C21 0.0271(17) 0.0229(18) 0.0180(14) -0.0059(15) -0.0026(12) -0.0115(14)
C22 0.0197(15) 0.0181(16) 0.0218(14) -0.0040(14) 0.0000(12) -0.0112(13)
C23 0.0166(14) 0.0141(15) 0.0181(13) -0.0042(13) -0.0003(11) -0.0053(12)
C24 0.0141(14) 0.0172(16) 0.0115(11) -0.0075(13) 0.0016(10) -0.0027(11)
C25 0.0126(14) 0.0158(15) 0.0136(12) -0.0047(13) 0.0008(10) -0.0062(12)
C26 0.0126(13) 0.0145(15) 0.0171(12) -0.0038(12) -0.0008(10) -0.0064(12)
C27 0.0157(14) 0.0167(16) 0.0156(12) -0.0028(13) 0.0005(10) -0.0083(12)
Re1 0.01005(5) 0.01098(6) 0.00933(4) -0.00349(5) 0.00008(3) -0.00430(4)
Cl1 0.0146(3) 0.0142(3) 0.0096(3) -0.0050(3) 0.0005(2) -0.0040(2)
Cl2 0.0158(3) 0.0139(3) 0.0114(3) -0.0034(3) -0.0010(2) -0.0037(3)
Cl3 0.0135(3) 0.0146(3) 0.0139(3) -0.0017(3) 0.0017(2) -0.0063(3)
Cl4 0.0148(3) 0.0152(3) 0.0159(3) -0.0069(3) -0.0001(2) -0.0065(3)
Cl5 0.0118(3) 0.0171(4) 0.0168(3) -0.0028(3) 0.0013(2) -0.0084(3)
Cl6 0.0183(3) 0.0174(4) 0.0159(3) -0.0087(3) -0.0002(2) -0.0079(3)
Re2 0.01206(6) 0.01075(6) 0.01218(5) -0.00259(5) -0.00074(4) -0.00493(4)
Cl7 0.0174(3) 0.0174(4) 0.0127(3) -0.0018(3) -0.0019(2) -0.0069(3)
Cl8 0.0133(3) 0.0242(4) 0.0225(3) -0.0029(3) 0.0022(3) -0.0081(3)
Cl9 0.0262(4) 0.0128(4) 0.0297(4) -0.0066(3) -0.0014(3) -0.0044(3)
Cl10 0.0263(4) 0.0244(4) 0.0228(4) 0.0010(4) -0.0093(3) -0.0155(3)
Cl11 0.0193(3) 0.0126(3) 0.0170(3) -0.0048(3) -0.0037(2) -0.0034(3)
Cl12 0.0151(3) 0.0214(4) 0.0140(3) -0.0007(3) 0.0017(2) -0.0066(3)

loop_
_atom_type_symbol
_atom_type_description
_atom_type_scat_dispersion_real
_atom_type_scat_dispersion_imag
_atom_type_scat_source
C C 0.0033 0.0016 'International Tables Vol C Tables 4.2.6.8 and 6.1.1.4'
H H 0.0000 0.0000 'International Tables Vol C Tables 4.2.6.8 and 6.1.1.4'
N N 0.0061 0.0033 'International Tables Vol C Tables 4.2.6.8 and 6.1.1.4'
Cl Cl 0.1484 0.1585 'International Tables Vol C Tables 4.2.6.8 and 6.1.1.4'
Re Re -1.0185 7.2310 'International Tables Vol C Tables 4.2.6.8 and 6.1.1.4'

loop_
_geom_angle_atom_site_label_1
_geom_angle_atom_site_label_2
_geom_angle_atom_site_label_3
_geom_angle_site_symmetry_1
_geom_angle_site_symmetry_3
_geom_angle
_geom_angle_publ_flag
C1 N1 C5 . . 124.7(2) ?
C1 N1 H1 . . 117.6 ?
C5 N1 H1 . . 117.6 ?
C7 N2 H2N . . 111(2) ?
C7 N2 H3N . . 114(3) ?
H2N N2 H3N . . 110(4) ?
C7 N2 H4N . . 111(3) ?
H2N N2 H4N . . 106(4) ?
H3N N2 H4N . . 105(4) ?
N1 C1 C2 . . 118.5(3) ?
N1 C1 H1A . . 120.8 ?
C2 C1 H1A . . 120.8 ?
C1 C2 C3 . . 119.5(3) ?
C1 C2 H2 . . 120.3 ?
C3 C2 H2 . . 120.3 ?
C4 C3 C2 . . 120.0(3) ?
C4 C3 H3 . . 120.0 ?
C2 C3 H3 . . 120.0 ?
C3 C4 C5 . . 119.7(3) ?
C3 C4 H4 . . 120.2 ?
C5 C4 H4 . . 120.2 ?
N1 C5 C4 . . 117.7(3) ?
N1 C5 C6 . . 118.6(2) ?
C4 C5 C6 . . 123.6(3) ?
C5 C6 C7 . . 115.3(3) ?
C5 C6 H6A . . 108.4 ?
C7 C6 H6A . . 108.4 ?
C5 C6 H6B . . 108.4 ?
C7 C6 H6B . . 108.4 ?
H6A C6 H6B . . 107.5 ?
N2 C7 C6 . . 112.2(2) ?
N2 C7 H7A . . 109.2 ?
C6 C7 H7A . . 109.2 ?
N2 C7 H7B . . 109.2 ?
C6 C7 H7B . . 109.2 ?
H7A C7 H7B . . 107.9 ?
C21 N3 C25 . . 124.1(3) ?
C21 N3 H3A . . 118.0 ?
C25 N3 H3A . . 118.0 ?
C27 N4 H6N . . 109(3) ?
C27 N4 H9N . . 105(2) ?
H6N N4 H9N . . 111(4) ?
C27 N4 H10N . . 109(3) ?
H6N N4 H10N . . 100(4) ?
H9N N4 H10N . . 122(4) ?
N3 C21 C22 . . 119.7(3) ?
N3 C21 H21 . . 120.1 ?
C22 C21 H21 . . 120.1 ?
C21 C22 C23 . . 118.6(3) ?
C21 C22 H22 . . 120.7 ?
C23 C22 H22 . . 120.7 ?
C24 C23 C22 . . 119.7(3) ?
C24 C23 H23 . . 120.1 ?
C22 C23 H23 . . 120.1 ?
C23 C24 C25 . . 120.7(3) ?
C23 C24 H24 . . 119.6 ?
C25 C24 H24 . . 119.6 ?
N3 C25 C24 . . 117.1(3) ?
N3 C25 C26 . . 116.7(3) ?
C24 C25 C26 . . 126.1(3) ?
C25 C26 C27 . . 115.2(3) ?
C25 C26 H26A . . 108.5 ?
C27 C26 H26A . . 108.5 ?
C25 C26 H26B . . 108.5 ?
C27 C26 H26B . . 108.5 ?
H26A C26 H26B . . 107.5 ?
N4 C27 C26 . . 112.1(2) ?
N4 C27 H27A . . 109.2 ?
C26 C27 H27A . . 109.2 ?
N4 C27 H27B . . 109.2 ?
C26 C27 H27B . . 109.2 ?
H27A C27 H27B . . 107.9 ?
Cl2 Re1 Cl6 . . 92.04(3) ?
Cl2 Re1 Cl5 . . 89.96(4) ?
Cl6 Re1 Cl5 . . 89.52(3) ?
Cl2 Re1 Cl3 . . 90.99(4) ?
Cl6 Re1 Cl3 . . 89.50(3) ?
Cl5 Re1 Cl3 . . 178.66(2) ?
Cl2 Re1 Cl4 . . 90.04(3) ?
Cl6 Re1 Cl4 . . 177.91(2) ?
Cl5 Re1 Cl4 . . 90.64(3) ?
Cl3 Re1 Cl4 . . 90.31(3) ?
Cl2 Re1 Cl1 . . 178.08(3) ?
Cl6 Re1 Cl1 . . 89.74(3) ?
Cl5 Re1 Cl1 . . 89.34(4) ?
Cl3 Re1 Cl1 . . 89.74(4) ?
Cl4 Re1 Cl1 . . 88.17(3) ?
Cl9 Re2 Cl10 . . 92.44(4) ?
Cl9 Re2 Cl8 . . 90.47(4) ?
Cl10 Re2 Cl8 . . 92.67(4) ?
Cl9 Re2 Cl12 . . 90.34(4) ?
Cl10 Re2 Cl12 . . 90.12(3) ?
Cl8 Re2 Cl12 . . 177.06(3) ?
Cl9 Re2 Cl7 . . 89.92(4) ?
Cl10 Re2 Cl7 . . 176.13(3) ?
Cl8 Re2 Cl7 . . 90.37(3) ?
Cl12 Re2 Cl7 . . 86.80(3) ?
Cl9 Re2 Cl11 . . 177.67(3) ?
Cl10 Re2 Cl11 . . 89.43(4) ?
Cl8 Re2 Cl11 . . 88.05(4) ?
Cl12 Re2 Cl11 . . 91.05(4) ?
Cl7 Re2 Cl11 . . 88.28(3) ?

loop_
_geom_bond_atom_site_label_1
_geom_bond_atom_site_label_2
_geom_bond_site_symmetry_2
_geom_bond_distance
_geom_bond_publ_flag
N1 C1 . 1.342(4) ?
N1 C5 . 1.349(4) ?
N1 H1 . 0.8600 ?
N2 C7 . 1.492(4) ?
N2 H2N . 0.94(4) ?
N2 H3N . 0.83(4) ?
N2 H4N . 0.82(4) ?
C1 C2 . 1.370(4) ?
C1 H1A . 0.9300 ?
C2 C3 . 1.396(4) ?
C2 H2 . 0.9300 ?
C3 C4 . 1.383(4) ?
C3 H3 . 0.9300 ?
C4 C5 . 1.386(4) ?
C4 H4 . 0.9300 ?
C5 C6 . 1.492(4) ?
C6 C7 . 1.522(4) ?
C6 H6A . 0.9700 ?
C6 H6B . 0.9700 ?
C7 H7A . 0.9700 ?
C7 H7B . 0.9700 ?
N3 C21 . 1.333(4) ?
N3 C25 . 1.359(4) ?
N3 H3A . 0.8600 ?
N4 C27 . 1.495(4) ?
N4 H6N . 0.92(5) ?
N4 H9N . 1.04(5) ?
N4 H10N . 0.87(4) ?
C21 C22 . 1.379(5) ?
C21 H21 . 0.9300 ?
C22 C23 . 1.396(4) ?
C22 H22 . 0.9300 ?
C23 C24 . 1.381(5) ?
C23 H23 . 0.9300 ?
C24 C25 . 1.383(4) ?
C24 H24 . 0.9300 ?
C25 C26 . 1.501(4) ?
C26 C27 . 1.511(4) ?
C26 H26A . 0.9700 ?
C26 H26B . 0.9700 ?
C27 H27A . 0.9700 ?
C27 H27B . 0.9700 ?
Re1 Cl2 . 2.3480(9) ?
Re1 Cl6 . 2.3556(8) ?
Re1 Cl5 . 2.3611(10) ?
Re1 Cl3 . 2.3624(10) ?
Re1 Cl4 . 2.3682(8) ?
Re1 Cl1 . 2.3839(9) ?
Re2 Cl9 . 2.3284(10) ?
Re2 Cl10 . 2.3412(9) ?
Re2 Cl8 . 2.3624(10) ?
Re2 Cl12 . 2.3744(10) ?
Re2 Cl7 . 2.3783(8) ?
Re2 Cl11 . 2.3856(10) ?

loop_
_geom_hbond_atom_site_label_D
_geom_hbond_atom_site_label_H
_geom_hbond_atom_site_label_A
_geom_hbond_site_symmetry_A
_geom_hbond_distance_DH
_geom_hbond_distance_HA
_geom_hbond_distance_DA
_geom_hbond_angle_DHA
N1 H1 Cl3 1_464 0.86 2.76 3.280(3) 120
N1 H1 Cl12 2_665 0.86 2.56 3.208(3) 133
N2 H2N Cl1 2_666 0.93(4) 2.47(4) 3.313(3) 152(3)
N3 H3A Cl7 1_455 0.86 2.71 3.431(3) 142
N3 H3A Cl12 1_455 0.86 2.65 3.326(3) 136
N2 H3N Cl1 1_464 0.83(5) 2.50(5) 3.328(3) 174(4)
N4 H6N Cl2 . 0.93(6) 2.43(5) 3.291(4) 155(4)
N4 H9N Cl7 . 1.04(6) 2.70(5) 3.199(3) 110(3)
N4 H9N Cl8 . 1.04(6) 2.52(6) 3.541(3) 166(4)
N4 H10N Cl11 2_666 0.87(5) 2.45(4) 3.240(4) 152(4)
C4 H4 Cl11 . 0.93 2.83 3.621(3) 144
C7 H7B Cl1 1_564 0.97 2.80 3.711(3) 156
C22 H22 Cl2 2_656 0.93 2.69 3.602(4) 166
C26 H26B Cl8 . 0.97 2.82 3.589(3) 137
C27 H27B Cl5 . 0.97 2.81 3.610(3) 140
